data_4081836
loop_
_publ_author_name
'F\'eghali, Elias'
'Barloy, Laurent'
'Issenhuth, Jean-Thomas'
'Karmazin-Brelot, Lydia'
'Bailly, Corinne'
'Pfeffer, Michel'

_publ_section_title
;
 Cyclometalation of (2R,5R)-2,5-Diphenylpyrrolidine and
 2-Phenyl-2-imidazoline Ligands with Half-Sandwich Iridium(III) and
 Rhodium(III) Complexes
;
_journal_issue 21
_journal_name_full Organometallics
_journal_page_first 6186
_journal_paper_doi 10.1021/om400626m
_journal_volume 32
_journal_year 2013
_chemical_absolute_configuration rmad
_chemical_formula_moiety 'C28 H34 N2 Rh, F6 P'
_chemical_formula_sum 'C28 H34 F6 N2 P Rh'
_chemical_formula_weight 646.45
_chemical_name_systematic
;
 ?
;
_space_group_IT_number 4
_symmetry_cell_setting monoclinic
_symmetry_space_group_name_Hall 'P 2yb'
_symmetry_space_group_name_H-M 'P 1 21 1'
_atom_sites_solution_hydrogens geom
_atom_sites_solution_primary direct
_atom_sites_solution_secondary difmap
_audit_creation_method SHELXL-97
_cell_angle_alpha 90.00
_cell_angle_beta 107.475(2)
_cell_angle_gamma 90.00
_cell_formula_units_Z 4
_cell_length_a 14.8149(14)
_cell_length_b 11.5322(13)
_cell_length_c 17.1881(13)
_cell_measurement_reflns_used 4073
_cell_measurement_temperature 173(2)
_cell_measurement_theta_max 22.69
_cell_measurement_theta_min 2.28
_cell_volume 2801.0(5)
_computing_cell_refinement 'Bruker SAINT'
_computing_data_collection 'Bruker APEX2'
_computing_data_reduction 'Bruker SAINT'
_computing_molecular_graphics 'Bruker SHELXTL'
_computing_publication_material 'Bruker SHELXTL'
_computing_structure_refinement 'SHELXL-97 (Sheldrick, 2008)'
_computing_structure_solution 'SHELXS-97 (Sheldrick, 2008)'
_diffrn_ambient_temperature 173(2)
_diffrn_measured_fraction_theta_full 0.998
_diffrn_measured_fraction_theta_max 0.998
_diffrn_measurement_device_type 'Bruker APEX-II CCD'
_diffrn_measurement_method '\f and \w scans'
_diffrn_radiation_monochromator triumph
_diffrn_radiation_source ' sealed tube'
_diffrn_radiation_type MoK\a
_diffrn_radiation_wavelength 0.71073
_diffrn_reflns_av_R_equivalents 0.0920
_diffrn_reflns_av_sigmaI/netI 0.1305
_diffrn_reflns_limit_h_max 19
_diffrn_reflns_limit_h_min -19
_diffrn_reflns_limit_k_max 15
_diffrn_reflns_limit_k_min -13
_diffrn_reflns_limit_l_max 20
_diffrn_reflns_limit_l_min -22
_diffrn_reflns_number 34702
_diffrn_reflns_theta_full 28.07
_diffrn_reflns_theta_max 28.07
_diffrn_reflns_theta_min 2.16
_exptl_absorpt_coefficient_mu 0.727
_exptl_absorpt_correction_T_max 0.9856
_exptl_absorpt_correction_T_min 0.7126
_exptl_absorpt_correction_type multi-scan
_exptl_absorpt_process_details sadabs
_exptl_crystal_colour yellow
_exptl_crystal_density_diffrn 1.533
_exptl_crystal_density_method 'not measured'
_exptl_crystal_description needle
_exptl_crystal_F_000 1320
_exptl_crystal_size_max 0.50
_exptl_crystal_size_mid 0.05
_exptl_crystal_size_min 0.02
_refine_diff_density_max 0.675
_refine_diff_density_min -0.802
_refine_diff_density_rms 0.098
_refine_ls_abs_structure_details 'Flack H D (1983), Acta Cryst. A39, 876-881'
_refine_ls_abs_structure_Flack -0.06(3)
_refine_ls_extinction_method none
_refine_ls_goodness_of_fit_ref 0.952
_refine_ls_hydrogen_treatment constr
_refine_ls_matrix_type full
_refine_ls_number_parameters 679
_refine_ls_number_reflns 12841
_refine_ls_number_restraints 1
_refine_ls_restrained_S_all 0.952
_refine_ls_R_factor_all 0.1161
_refine_ls_R_factor_gt 0.0496
_refine_ls_shift/su_max 0.001
_refine_ls_shift/su_mean 0.000
_refine_ls_structure_factor_coef Fsqd
_refine_ls_weighting_details 'calc w=1/[\s^2^(Fo^2^)+(0.0290P)^2^+0.0000P] where P=(Fo^2^+2Fc^2^)/3'
_refine_ls_weighting_scheme calc
_refine_ls_wR_factor_gt 0.0802
_refine_ls_wR_factor_ref 0.0962
_reflns_number_gt 7737
_reflns_number_total 12841
_reflns_threshold_expression I>2sigma(I)
_cod_data_source_file om400626m_si_002.cif
_cod_data_source_block compound_2b
_cod_depositor_comments
;
The following automatic conversions were performed:

'_symmetry_cell_setting' value 'Monoclinic' changed to 'monoclinic'
according to /home/saulius/struct/CIF-dictionaries/cif_core.dic
dictionary named 'cif_core.dic' version 2.4.2 from 2011-04-26.

Automatic conversion script
Id: cif_fix_values 1891 2012-01-12 08:04:46Z andrius 
;
_cod_original_sg_symbol_Hall 'P 2yb '
_cod_original_sg_symbol_H-M 'P 21'
_cod_database_code 4081836

loop_
_symmetry_equiv_pos_as_xyz
'x, y, z'
'-x, y+1/2, -z'

loop_
_atom_site_label
_atom_site_type_symbol
_atom_site_fract_x
_atom_site_fract_y
_atom_site_fract_z
_atom_site_U_iso_or_equiv
_atom_site_adp_type
_atom_site_occupancy
_atom_site_symmetry_multiplicity
_atom_site_calc_flag
_atom_site_refinement_flags
C1 C 0.5279(4) 0.2403(6) 0.2390(3) 0.0245(16) Uani 1 1 d .
C2 C 0.4527(4) 0.1837(5) 0.1821(4) 0.0312(15) Uani 1 1 d .
H2 H 0.4632 0.1456 0.1366 0.037 Uiso 1 1 calc R
C3 C 0.3625(4) 0.1831(6) 0.1919(4) 0.0373(16) Uani 1 1 d .
H3 H 0.3121 0.1453 0.1525 0.045 Uiso 1 1 calc R
C4 C 0.3458(4) 0.2356(6) 0.2569(4) 0.0350(19) Uani 1 1 d .
H4 H 0.2838 0.2352 0.2624 0.042 Uiso 1 1 calc R
C5 C 0.4183(4) 0.2894(5) 0.3149(4) 0.0316(17) Uani 1 1 d .
H5 H 0.4065 0.3250 0.3607 0.038 Uiso 1 1 calc R
C6 C 0.5093(4) 0.2920(4) 0.3067(3) 0.0217(14) Uani 1 1 d .
C7 C 0.5872(4) 0.3515(5) 0.3685(4) 0.0283(14) Uani 1 1 d .
H7 H 0.5760 0.4371 0.3645 0.034 Uiso 1 1 calc R
C8 C 0.6008(4) 0.3123(6) 0.4561(3) 0.0354(16) Uani 1 1 d .
H8A H 0.5714 0.3682 0.4849 0.042 Uiso 1 1 calc R
H8B H 0.5721 0.2350 0.4571 0.042 Uiso 1 1 calc R
C9 C 0.7066(4) 0.3078(5) 0.4952(3) 0.0315(15) Uani 1 1 d .
H9A H 0.7237 0.2552 0.5430 0.038 Uiso 1 1 calc R
H9B H 0.7329 0.3858 0.5124 0.038 Uiso 1 1 calc R
C10 C 0.7407(3) 0.2608(9) 0.4267(3) 0.0272(11) Uani 1 1 d .
H10 H 0.7247 0.1764 0.4200 0.033 Uiso 1 1 calc R
C11 C 0.8445(4) 0.2745(8) 0.4381(3) 0.0361(18) Uani 1 1 d .
C12 C 0.8986(6) 0.1800(8) 0.4324(5) 0.052(2) Uani 1 1 d .
H12 H 0.8689 0.1069 0.4172 0.063 Uiso 1 1 calc R
C13 C 0.9988(5) 0.1896(10) 0.4490(5) 0.076(2) Uani 1 1 d .
H13 H 1.0363 0.1230 0.4483 0.091 Uiso 1 1 calc R
C14 C 1.0387(6) 0.2940(9) 0.4655(5) 0.076(2) Uani 1 1 d .
H14 H 1.1051 0.3010 0.4755 0.091 Uiso 1 1 calc R
C15 C 0.9865(6) 0.3924(10) 0.4685(5) 0.076(2) Uani 1 1 d .
H15 H 1.0165 0.4660 0.4795 0.091 Uiso 1 1 calc R
C16 C 0.8881(6) 0.3821(8) 0.4550(5) 0.052(2) Uani 1 1 d .
H16 H 0.8516 0.4489 0.4575 0.062 Uiso 1 1 calc R
C17 C 0.6796(5) 0.4068(6) 0.1688(4) 0.0378(17) Uani 1 1 d .
C18 C 0.7728(5) 0.3543(6) 0.1924(4) 0.0355(16) Uani 1 1 d .
C19 C 0.7628(4) 0.2428(8) 0.1576(3) 0.0294(17) Uani 1 1 d .
C20 C 0.6632(4) 0.2281(5) 0.1089(4) 0.0310(18) Uani 1 1 d .
C21 C 0.6146(5) 0.3340(6) 0.1113(4) 0.0349(17) Uani 1 1 d .
C22 C 0.6584(6) 0.5303(6) 0.1881(5) 0.056(2) Uani 1 1 d .
H22A H 0.6766 0.5838 0.1510 0.084 Uiso 1 1 calc R
H22B H 0.6944 0.5488 0.2445 0.084 Uiso 1 1 calc R
H22C H 0.5906 0.5383 0.1811 0.084 Uiso 1 1 calc R
C23 C 0.8624(5) 0.4080(7) 0.2416(4) 0.050(2) Uani 1 1 d .
H23A H 0.9081 0.3471 0.2666 0.075 Uiso 1 1 calc R
H23B H 0.8505 0.4561 0.2845 0.075 Uiso 1 1 calc R
H23C H 0.8881 0.4563 0.2064 0.075 Uiso 1 1 calc R
C24 C 0.8372(4) 0.1526(6) 0.1651(4) 0.0417(18) Uani 1 1 d .
H24A H 0.8979 0.1816 0.2003 0.062 Uiso 1 1 calc R
H24B H 0.8427 0.1348 0.1110 0.062 Uiso 1 1 calc R
H24C H 0.8197 0.0821 0.1891 0.062 Uiso 1 1 calc R
C25 C 0.6254(5) 0.1253(6) 0.0561(4) 0.0465(19) Uani 1 1 d .
H25A H 0.5569 0.1200 0.0463 0.070 Uiso 1 1 calc R
H25B H 0.6558 0.0547 0.0834 0.070 Uiso 1 1 calc R
H25C H 0.6387 0.1340 0.0039 0.070 Uiso 1 1 calc R
C26 C 0.5163(5) 0.3637(7) 0.0622(5) 0.063(2) Uani 1 1 d .
H26A H 0.4914 0.4241 0.0902 0.094 Uiso 1 1 calc R
H26B H 0.4763 0.2945 0.0555 0.094 Uiso 1 1 calc R
H26C H 0.5163 0.3920 0.0084 0.094 Uiso 1 1 calc R
C27 C 0.6960(6) -0.0141(7) 0.2687(5) 0.0580(16) Uani 1 1 d .
C28 C 0.7135(6) -0.1371(6) 0.2634(5) 0.0580(16) Uani 1 1 d .
H28A H 0.7308 -0.1527 0.2136 0.087 Uiso 1 1 calc R
H28B H 0.6562 -0.1806 0.2619 0.087 Uiso 1 1 calc R
H28C H 0.7654 -0.1610 0.3111 0.087 Uiso 1 1 calc R
C29 C 0.7539(4) 0.1576(5) 0.7080(3) 0.0277(15) Uani 1 1 d .
C30 C 0.6690(5) 0.1145(5) 0.6594(4) 0.0336(16) Uani 1 1 d .
H30 H 0.6118 0.1356 0.6700 0.040 Uiso 1 1 calc R
C31 C 0.6664(5) 0.0389(6) 0.5938(4) 0.0417(18) Uani 1 1 d .
H31 H 0.6076 0.0105 0.5597 0.050 Uiso 1 1 calc R
C32 C 0.7485(6) 0.0071(6) 0.5798(4) 0.0475(19) Uani 1 1 d .
H32 H 0.7471 -0.0468 0.5377 0.057 Uiso 1 1 calc R
C33 C 0.8337(5) 0.0524(6) 0.6261(4) 0.0440(18) Uani 1 1 d .
H33 H 0.8904 0.0308 0.6149 0.053 Uiso 1 1 calc R
C34 C 0.8373(5) 0.1297(5) 0.6893(4) 0.0294(15) Uani 1 1 d .
C35 C 0.9265(5) 0.1869(6) 0.7395(4) 0.0314(16) Uani 1 1 d .
H35 H 0.9629 0.1332 0.7835 0.038 Uiso 1 1 calc R
C36 C 0.9911(4) 0.2324(6) 0.6894(4) 0.039(2) Uani 1 1 d .
H36A H 1.0560 0.2012 0.7118 0.047 Uiso 1 1 calc R
H36B H 0.9657 0.2082 0.6317 0.047 Uiso 1 1 calc R
C37 C 0.9917(4) 0.3642(6) 0.6962(4) 0.0340(16) Uani 1 1 d .
H37A H 0.9904 0.4010 0.6439 0.041 Uiso 1 1 calc R
H37B H 1.0482 0.3915 0.7395 0.041 Uiso 1 1 calc R
C38 C 0.9000(5) 0.3912(6) 0.7184(4) 0.0279(15) Uani 1 1 d .
H38 H 0.8446 0.3817 0.6684 0.034 Uiso 1 1 calc R
C39 C 0.8977(4) 0.5122(5) 0.7515(4) 0.0262(14) Uani 1 1 d .
C40 C 0.9116(4) 0.5376(6) 0.8317(4) 0.0350(15) Uani 1 1 d .
H40 H 0.9199 0.4764 0.8702 0.042 Uiso 1 1 calc R
C41 C 0.9136(4) 0.6507(6) 0.8577(4) 0.0384(16) Uani 1 1 d .
H41 H 0.9227 0.6667 0.9137 0.046 Uiso 1 1 calc R
C42 C 0.9027(4) 0.7406(7) 0.8032(4) 0.0370(18) Uani 1 1 d .
H42 H 0.9052 0.8186 0.8215 0.044 Uiso 1 1 calc R
C43 C 0.8883(4) 0.7169(5) 0.7225(4) 0.0405(18) Uani 1 1 d .
H43 H 0.8814 0.7787 0.6847 0.049 Uiso 1 1 calc R
C44 C 0.8838(4) 0.6028(6) 0.6955(4) 0.0373(16) Uani 1 1 d .
H44 H 0.8713 0.5867 0.6390 0.045 Uiso 1 1 calc R
C45 C 0.8197(4) 0.1538(5) 0.9130(3) 0.0239(14) Uani 1 1 d .
C46 C 0.8202(4) 0.2708(8) 0.9451(3) 0.0256(14) Uani 1 1 d .
C47 C 0.7290(4) 0.3136(5) 0.9186(3) 0.0278(14) Uani 1 1 d .
C48 C 0.6676(4) 0.2250(5) 0.8699(3) 0.0283(17) Uani 1 1 d .
C49 C 0.7241(4) 0.1231(5) 0.8730(3) 0.0276(14) Uani 1 1 d .
C50 C 0.9034(4) 0.0721(5) 0.9355(4) 0.0382(16) Uani 1 1 d .
H50A H 0.9111 0.0398 0.9899 0.057 Uiso 1 1 calc R
H50B H 0.9608 0.1146 0.9358 0.057 Uiso 1 1 calc R
H50C H 0.8926 0.0091 0.8955 0.057 Uiso 1 1 calc R
C51 C 0.9058(4) 0.3325(5) 0.9990(3) 0.0321(15) Uani 1 1 d .
H51A H 0.8944 0.4164 0.9959 0.048 Uiso 1 1 calc R
H51B H 0.9609 0.3149 0.9807 0.048 Uiso 1 1 calc R
H51C H 0.9179 0.3065 1.0555 0.048 Uiso 1 1 calc R
C52 C 0.6958(5) 0.4304(6) 0.9378(4) 0.0433(18) Uani 1 1 d .
H52A H 0.6411 0.4551 0.8927 0.065 Uiso 1 1 calc R
H52B H 0.7471 0.4870 0.9451 0.065 Uiso 1 1 calc R
H52C H 0.6777 0.4254 0.9880 0.065 Uiso 1 1 calc R
C53 C 0.5622(4) 0.2346(8) 0.8338(4) 0.048(2) Uani 1 1 d .
H53A H 0.5318 0.2197 0.8762 0.072 Uiso 1 1 calc R
H53B H 0.5402 0.1775 0.7900 0.072 Uiso 1 1 calc R
H53C H 0.5459 0.3127 0.8117 0.072 Uiso 1 1 calc R
C54 C 0.6897(5) 0.0041(5) 0.8415(4) 0.0389(17) Uani 1 1 d .
H54A H 0.7362 -0.0327 0.8192 0.058 Uiso 1 1 calc R
H54B H 0.6290 0.0109 0.7985 0.058 Uiso 1 1 calc R
H54C H 0.6814 -0.0432 0.8862 0.058 Uiso 1 1 calc R
C55 C 0.6298(4) 0.4346(5) 0.6845(4) 0.0276(14) Uani 1 1 d .
C56 C 0.5529(4) 0.4998(6) 0.6315(4) 0.0410(17) Uani 1 1 d .
H56A H 0.5264 0.5517 0.6642 0.062 Uiso 1 1 calc R
H56B H 0.5037 0.4465 0.6006 0.062 Uiso 1 1 calc R
H56C H 0.5763 0.5458 0.5936 0.062 Uiso 1 1 calc R
N1 N 0.6807(3) 0.3244(4) 0.3524(3) 0.0247(11) Uani 1 1 d .
H1 H 0.7101 0.3957 0.3528 0.030 Uiso 1 1 calc R
N2 N 0.6841(3) 0.0824(5) 0.2706(3) 0.0310(12) Uani 1 1 d .
N3 N 0.8977(3) 0.2957(4) 0.7771(3) 0.0258(13) Uani 1 1 d .
H3A H 0.9449 0.3108 0.8256 0.031 Uiso 1 1 calc R
N4 N 0.6893(4) 0.3829(4) 0.7270(3) 0.0290(12) Uani 1 1 d .
F1 F 0.7121(3) 0.7020(5) 0.0329(3) 0.0941(19) Uani 1 1 d .
F2 F 0.8592(5) 0.6453(5) 0.0507(4) 0.117(2) Uani 1 1 d .
F3 F 0.8197(3) 0.7200(5) 0.1531(2) 0.086(2) Uani 1 1 d .
F4 F 0.7629(5) 0.8743(5) 0.0758(5) 0.129(3) Uani 1 1 d .
F5 F 0.8054(3) 0.7997(4) -0.0240(3) 0.0831(18) Uani 1 1 d .
F6 F 0.9125(3) 0.8163(5) 0.0946(3) 0.096(2) Uani 1 1 d .
F7 F 0.7013(5) 0.6037(5) 0.4039(5) 0.149(3) Uani 1 1 d .
F8 F 0.7160(4) 0.6642(8) 0.5307(4) 0.167(3) Uani 1 1 d .
F9 F 0.5785(4) 0.6013(4) 0.4547(3) 0.0900(18) Uani 1 1 d .
F10 F 0.6009(4) 0.7841(5) 0.4843(4) 0.113(2) Uani 1 1 d .
F11 F 0.7266(3) 0.7872(4) 0.4361(3) 0.0783(17) Uani 1 1 d .
F12 F 0.5884(3) 0.7204(7) 0.3596(3) 0.137(4) Uani 1 1 d .
P1 P 0.81083(9) 0.7608(3) 0.06392(8) 0.0356(3) Uani 1 1 d .
P2 P 0.65267(13) 0.69298(15) 0.44576(11) 0.0335(4) Uani 1 1 d .
Rh1 Rh 0.66141(3) 0.25444(5) 0.23246(2) 0.02398(11) Uani 1 1 d .
Rh2 Rh 0.77001(3) 0.26022(5) 0.80677(2) 0.02256(10) Uani 1 1 d .

loop_
_atom_site_aniso_label
_atom_site_aniso_U_11
_atom_site_aniso_U_22
_atom_site_aniso_U_33
_atom_site_aniso_U_23
_atom_site_aniso_U_13
_atom_site_aniso_U_12
C1 0.030(3) 0.022(5) 0.022(3) 0.005(3) 0.009(2) 0.000(3)
C2 0.032(4) 0.035(4) 0.025(3) -0.008(3) 0.006(3) -0.007(3)
C3 0.026(4) 0.041(4) 0.037(4) 0.003(3) -0.003(3) -0.005(3)
C4 0.022(3) 0.039(6) 0.047(4) 0.006(3) 0.015(3) 0.004(3)
C5 0.026(3) 0.037(5) 0.032(3) -0.003(3) 0.010(3) 0.005(3)
C6 0.022(3) 0.017(4) 0.025(3) 0.009(2) 0.005(2) 0.004(2)
C7 0.029(3) 0.023(3) 0.035(4) -0.002(3) 0.013(3) 0.000(3)
C8 0.037(4) 0.054(4) 0.019(3) -0.008(3) 0.014(3) -0.004(3)
C9 0.035(4) 0.036(4) 0.024(3) 0.001(3) 0.009(3) -0.009(3)
C10 0.024(3) 0.028(3) 0.027(3) 0.011(5) 0.003(2) 0.007(5)
C11 0.033(3) 0.057(6) 0.020(3) 0.001(4) 0.010(2) 0.006(4)
C12 0.047(5) 0.071(6) 0.043(5) 0.003(4) 0.020(4) 0.010(5)
C13 0.038(3) 0.142(7) 0.051(3) 0.009(4) 0.018(3) 0.011(3)
C14 0.038(3) 0.142(7) 0.051(3) 0.009(4) 0.018(3) 0.011(3)
C15 0.038(3) 0.142(7) 0.051(3) 0.009(4) 0.018(3) 0.011(3)
C16 0.034(4) 0.075(6) 0.047(5) -0.015(4) 0.011(4) -0.015(4)
C17 0.047(4) 0.026(4) 0.054(5) 0.014(3) 0.035(4) 0.006(3)
C18 0.043(4) 0.030(4) 0.040(4) 0.003(3) 0.022(3) -0.006(3)
C19 0.038(3) 0.029(5) 0.027(3) 0.001(3) 0.019(3) 0.001(4)
C20 0.034(3) 0.035(5) 0.029(3) 0.007(3) 0.017(3) 0.001(3)
C21 0.029(4) 0.044(5) 0.032(4) 0.005(3) 0.011(3) 0.002(3)
C22 0.088(6) 0.035(5) 0.065(5) 0.012(4) 0.052(5) 0.010(4)
C23 0.043(4) 0.056(5) 0.054(5) -0.004(4) 0.018(4) -0.021(4)
C24 0.036(4) 0.042(4) 0.053(5) -0.002(4) 0.023(4) 0.005(3)
C25 0.062(5) 0.050(5) 0.032(4) -0.010(3) 0.021(4) -0.008(4)
C26 0.043(5) 0.091(7) 0.059(5) 0.047(5) 0.023(4) 0.028(4)
C27 0.093(5) 0.031(3) 0.067(4) 0.007(3) 0.051(4) 0.010(3)
C28 0.093(5) 0.031(3) 0.067(4) 0.007(3) 0.051(4) 0.010(3)
C29 0.040(4) 0.024(3) 0.018(3) 0.003(3) 0.007(3) -0.002(3)
C30 0.037(4) 0.032(4) 0.032(4) -0.001(3) 0.011(3) -0.016(3)
C31 0.066(5) 0.030(4) 0.028(4) -0.003(3) 0.013(4) -0.019(4)
C32 0.082(6) 0.028(4) 0.033(4) -0.013(3) 0.018(4) -0.015(4)
C33 0.060(5) 0.031(4) 0.046(4) -0.006(3) 0.023(4) -0.001(4)
C34 0.041(4) 0.025(4) 0.023(3) 0.000(3) 0.011(3) 0.002(3)
C35 0.039(4) 0.035(4) 0.021(4) -0.002(3) 0.009(3) -0.002(3)
C36 0.035(3) 0.050(7) 0.037(4) -0.007(3) 0.018(3) 0.003(4)
C37 0.035(4) 0.045(4) 0.025(4) -0.003(3) 0.014(3) -0.004(3)
C38 0.030(4) 0.041(4) 0.013(3) 0.002(3) 0.007(3) -0.005(3)
C39 0.026(3) 0.024(3) 0.030(4) 0.000(3) 0.009(3) -0.004(3)
C40 0.039(4) 0.033(4) 0.034(4) 0.002(3) 0.012(3) -0.004(3)
C41 0.042(4) 0.034(4) 0.035(4) -0.009(3) 0.006(3) -0.006(3)
C42 0.020(3) 0.033(5) 0.056(4) -0.004(4) 0.009(3) 0.002(3)
C43 0.043(4) 0.028(4) 0.058(5) 0.012(3) 0.025(4) 0.005(3)
C44 0.040(4) 0.046(5) 0.030(4) 0.003(3) 0.017(3) 0.002(3)
C45 0.035(4) 0.022(3) 0.017(3) 0.003(2) 0.011(3) -0.001(3)
C46 0.027(3) 0.035(4) 0.014(2) -0.001(3) 0.006(2) -0.013(4)
C47 0.040(4) 0.030(3) 0.018(3) 0.000(3) 0.016(3) -0.003(3)
C48 0.026(3) 0.039(5) 0.023(3) 0.011(3) 0.011(3) -0.001(3)
C49 0.032(4) 0.031(4) 0.020(3) 0.001(3) 0.007(3) -0.006(3)
C50 0.042(4) 0.030(4) 0.039(4) 0.002(3) 0.007(3) 0.013(3)
C51 0.038(4) 0.034(4) 0.020(3) 0.000(3) 0.003(3) -0.010(3)
C52 0.060(5) 0.042(4) 0.036(4) 0.005(3) 0.027(4) 0.012(4)
C53 0.029(3) 0.071(8) 0.040(4) 0.007(4) 0.004(3) -0.008(4)
C54 0.045(4) 0.032(4) 0.038(4) 0.000(3) 0.010(3) -0.022(3)
C55 0.028(4) 0.029(4) 0.021(3) 0.004(3) 0.000(3) 0.000(3)
C56 0.044(4) 0.034(4) 0.035(4) 0.003(3) -0.003(3) 0.004(3)
N1 0.021(3) 0.029(3) 0.024(3) 0.002(2) 0.007(2) -0.005(2)
N2 0.032(3) 0.042(4) 0.022(3) 0.000(2) 0.012(2) -0.003(3)
N3 0.030(3) 0.027(3) 0.017(3) -0.003(2) 0.003(2) 0.000(2)
N4 0.033(3) 0.032(3) 0.024(3) -0.002(2) 0.012(3) -0.012(3)
F1 0.062(3) 0.098(5) 0.099(4) 0.020(3) -0.011(3) -0.041(3)
F2 0.147(6) 0.077(4) 0.150(6) 0.009(4) 0.077(5) 0.055(4)
F3 0.076(3) 0.142(7) 0.037(2) 0.012(3) 0.014(2) -0.027(3)
F4 0.157(6) 0.061(4) 0.189(7) -0.031(4) 0.081(6) 0.037(4)
F5 0.085(3) 0.116(5) 0.043(2) 0.023(3) 0.011(2) -0.010(3)
F6 0.054(3) 0.152(6) 0.064(3) 0.023(3) -0.011(2) -0.052(3)
F7 0.134(5) 0.074(4) 0.291(9) -0.094(5) 0.142(6) -0.028(4)
F8 0.093(4) 0.295(10) 0.081(4) 0.092(5) -0.024(3) 0.018(5)
F9 0.134(5) 0.051(3) 0.116(4) -0.026(3) 0.085(4) -0.043(3)
F10 0.113(4) 0.087(5) 0.180(5) -0.051(4) 0.104(4) -0.016(4)
F11 0.076(3) 0.079(5) 0.090(3) -0.041(3) 0.040(3) -0.047(3)
F12 0.080(3) 0.258(11) 0.055(3) 0.037(4) -0.006(3) -0.080(5)
P1 0.0321(7) 0.0420(9) 0.0315(8) 0.0003(14) 0.0076(6) 0.0048(15)
P2 0.0369(10) 0.0309(10) 0.0327(10) -0.0070(8) 0.0103(8) -0.0024(8)
Rh1 0.0269(2) 0.0244(2) 0.0223(2) 0.0014(4) 0.00998(18) -0.0009(4)
Rh2 0.0245(2) 0.0226(2) 0.0194(2) 0.0013(3) 0.00485(17) -0.0031(4)

loop_
_atom_type_symbol
_atom_type_description
_atom_type_scat_dispersion_real
_atom_type_scat_dispersion_imag
_atom_type_scat_source
C C 0.0033 0.0016 'International Tables Vol C Tables 4.2.6.8 and 6.1.1.4'
H H 0.0000 0.0000 'International Tables Vol C Tables 4.2.6.8 and 6.1.1.4'
N N 0.0061 0.0033 'International Tables Vol C Tables 4.2.6.8 and 6.1.1.4'
F F 0.0171 0.0103 'International Tables Vol C Tables 4.2.6.8 and 6.1.1.4'
P P 0.1023 0.0942 'International Tables Vol C Tables 4.2.6.8 and 6.1.1.4'
Rh Rh -1.1178 0.9187 'International Tables Vol C Tables 4.2.6.8 and 6.1.1.4'

loop_
_geom_angle_atom_site_label_1
_geom_angle_atom_site_label_2
_geom_angle_atom_site_label_3
_geom_angle
C2 C1 C6 117.5(5)
C2 C1 Rh1 125.8(4)
C6 C1 Rh1 116.8(4)
C3 C2 C1 120.5(6)
C3 C2 H2 119.8
C1 C2 H2 119.8
C4 C3 C2 121.0(6)
C4 C3 H3 119.5
C2 C3 H3 119.5
C3 C4 C5 120.1(5)
C3 C4 H4 119.9
C5 C4 H4 119.9
C4 C5 C6 120.3(5)
C4 C5 H5 119.8
C6 C5 H5 119.8
C5 C6 C1 120.6(5)
C5 C6 C7 120.3(5)
C1 C6 C7 119.0(5)
C6 C7 N1 109.2(5)
C6 C7 C8 114.4(5)
N1 C7 C8 105.1(5)
C6 C7 H7 109.3
N1 C7 H7 109.3
C8 C7 H7 109.3
C9 C8 C7 105.2(5)
C9 C8 H8A 110.7
C7 C8 H8A 110.7
C9 C8 H8B 110.7
C7 C8 H8B 110.7
H8A C8 H8B 108.8
C8 C9 C10 102.2(4)
C8 C9 H9A 111.3
C10 C9 H9A 111.3
C8 C9 H9B 111.3
C10 C9 H9B 111.3
H9A C9 H9B 109.2
C11 C10 N1 112.3(5)
C11 C10 C9 115.5(5)
N1 C10 C9 103.6(5)
C11 C10 H10 108.4
N1 C10 H10 108.4
C9 C10 H10 108.4
C12 C11 C16 118.7(7)
C12 C11 C10 120.3(8)
C16 C11 C10 121.0(8)
C11 C12 C13 121.1(9)
C11 C12 H12 119.4
C13 C12 H12 119.4
C14 C13 C12 118.7(9)
C14 C13 H13 120.6
C12 C13 H13 120.6
C13 C14 C15 122.1(9)
C13 C14 H14 119.0
C15 C14 H14 119.0
C14 C15 C16 119.2(10)
C14 C15 H15 120.4
C16 C15 H15 120.4
C11 C16 C15 120.1(9)
C11 C16 H16 119.9
C15 C16 H16 119.9
C21 C17 C18 109.6(6)
C21 C17 C22 124.2(6)
C18 C17 C22 125.0(7)
C21 C17 Rh1 73.0(4)
C18 C17 Rh1 76.6(4)
C22 C17 Rh1 126.6(4)
C19 C18 C17 107.1(6)
C19 C18 C23 126.0(6)
C17 C18 C23 127.0(7)
C19 C18 Rh1 71.0(3)
C17 C18 Rh1 65.3(3)
C23 C18 Rh1 130.2(5)
C18 C19 C20 107.8(6)
C18 C19 C24 128.3(6)
C20 C19 C24 123.9(7)
C18 C19 Rh1 72.9(4)
C20 C19 Rh1 66.7(3)
C24 C19 Rh1 126.3(5)
C21 C20 C19 108.3(6)
C21 C20 C25 126.6(6)
C19 C20 C25 124.4(6)
C21 C20 Rh1 72.2(4)
C19 C20 Rh1 74.4(3)
C25 C20 Rh1 126.7(4)
C20 C21 C17 106.4(6)
C20 C21 C26 126.8(7)
C17 C21 C26 126.8(7)
C20 C21 Rh1 69.5(4)
C17 C21 Rh1 68.5(4)
C26 C21 Rh1 127.8(5)
C17 C22 H22A 109.5
C17 C22 H22B 109.5
H22A C22 H22B 109.5
C17 C22 H22C 109.5
H22A C22 H22C 109.5
H22B C22 H22C 109.5
C18 C23 H23A 109.5
C18 C23 H23B 109.5
H23A C23 H23B 109.5
C18 C23 H23C 109.5
H23A C23 H23C 109.5
H23B C23 H23C 109.5
C19 C24 H24A 109.5
C19 C24 H24B 109.5
H24A C24 H24B 109.5
C19 C24 H24C 109.5
H24A C24 H24C 109.5
H24B C24 H24C 109.5
C20 C25 H25A 109.5
C20 C25 H25B 109.5
H25A C25 H25B 109.5
C20 C25 H25C 109.5
H25A C25 H25C 109.5
H25B C25 H25C 109.5
C21 C26 H26A 109.5
C21 C26 H26B 109.5
H26A C26 H26B 109.5
C21 C26 H26C 109.5
H26A C26 H26C 109.5
H26B C26 H26C 109.5
N2 C27 C28 177.4(8)
C27 C28 H28A 109.5
C27 C28 H28B 109.5
H28A C28 H28B 109.5
C27 C28 H28C 109.5
H28A C28 H28C 109.5
H28B C28 H28C 109.5
C30 C29 C34 119.0(6)
C30 C29 Rh2 125.2(5)
C34 C29 Rh2 115.8(5)
C29 C30 C31 120.4(6)
C29 C30 H30 119.8
C31 C30 H30 119.8
C32 C31 C30 119.6(7)
C32 C31 H31 120.2
C30 C31 H31 120.2
C31 C32 C33 120.7(7)
C31 C32 H32 119.6
C33 C32 H32 119.6
C32 C33 C34 120.4(7)
C32 C33 H33 119.8
C34 C33 H33 119.8
C33 C34 C29 119.7(6)
C33 C34 C35 123.5(6)
C29 C34 C35 116.8(5)
C34 C35 N3 107.2(5)
C34 C35 C36 114.3(5)
N3 C35 C36 104.6(5)
C34 C35 H35 110.2
N3 C35 H35 110.2
C36 C35 H35 110.2
C37 C36 C35 106.5(5)
C37 C36 H36A 110.4
C35 C36 H36A 110.4
C37 C36 H36B 110.4
C35 C36 H36B 110.4
H36A C36 H36B 108.6
C36 C37 C38 103.5(5)
C36 C37 H37A 111.1
C38 C37 H37A 111.1
C36 C37 H37B 111.1
C38 C37 H37B 111.1
H37A C37 H37B 109.0
N3 C38 C39 114.7(5)
N3 C38 C37 102.5(5)
C39 C38 C37 113.5(5)
N3 C38 H38 108.6
C39 C38 H38 108.6
C37 C38 H38 108.6
C40 C39 C44 119.0(6)
C40 C39 C38 124.4(6)
C44 C39 C38 116.6(5)
C39 C40 C41 120.9(6)
C39 C40 H40 119.6
C41 C40 H40 119.6
C42 C41 C40 120.5(6)
C42 C41 H41 119.7
C40 C41 H41 119.7
C43 C42 C41 119.4(7)
C43 C42 H42 120.3
C41 C42 H42 120.3
C42 C43 C44 120.4(6)
C42 C43 H43 119.8
C44 C43 H43 119.8
C43 C44 C39 119.7(6)
C43 C44 H44 120.1
C39 C44 H44 120.1
C49 C45 C46 107.8(5)
C49 C45 C50 126.2(5)
C46 C45 C50 124.7(5)
C49 C45 Rh2 72.1(3)
C46 C45 Rh2 75.8(3)
C50 C45 Rh2 128.5(4)
C47 C46 C45 108.2(5)
C47 C46 C51 126.4(7)
C45 C46 C51 125.4(6)
C47 C46 Rh2 72.2(3)
C45 C46 Rh2 65.8(3)
C51 C46 Rh2 128.3(4)
C46 C47 C48 108.6(6)
C46 C47 C52 126.8(6)
C48 C47 C52 124.5(6)
C46 C47 Rh2 72.4(3)
C48 C47 Rh2 66.5(3)
C52 C47 Rh2 128.1(4)
C49 C48 C47 107.3(5)
C49 C48 C53 126.8(6)
C47 C48 C53 125.4(6)
C49 C48 Rh2 71.4(3)
C47 C48 Rh2 75.2(3)
C53 C48 Rh2 125.5(4)
C45 C49 C48 107.5(5)
C45 C49 C54 125.6(6)
C48 C49 C54 127.0(5)
C45 C49 Rh2 69.4(3)
C48 C49 Rh2 69.9(3)
C54 C49 Rh2 126.9(4)
C45 C50 H50A 109.5
C45 C50 H50B 109.5
H50A C50 H50B 109.5
C45 C50 H50C 109.5
H50A C50 H50C 109.5
H50B C50 H50C 109.5
C46 C51 H51A 109.5
C46 C51 H51B 109.5
H51A C51 H51B 109.5
C46 C51 H51C 109.5
H51A C51 H51C 109.5
H51B C51 H51C 109.5
C47 C52 H52A 109.5
C47 C52 H52B 109.5
H52A C52 H52B 109.5
C47 C52 H52C 109.5
H52A C52 H52C 109.5
H52B C52 H52C 109.5
C48 C53 H53A 109.5
C48 C53 H53B 109.5
H53A C53 H53B 109.5
C48 C53 H53C 109.5
H53A C53 H53C 109.5
H53B C53 H53C 109.5
C49 C54 H54A 109.5
C49 C54 H54B 109.5
H54A C54 H54B 109.5
C49 C54 H54C 109.5
H54A C54 H54C 109.5
H54B C54 H54C 109.5
N4 C55 C56 178.9(7)
C55 C56 H56A 109.5
C55 C56 H56B 109.5
H56A C56 H56B 109.5
C55 C56 H56C 109.5
H56A C56 H56C 109.5
H56B C56 H56C 109.5
C10 N1 C7 106.4(4)
C10 N1 Rh1 120.3(4)
C7 N1 Rh1 112.6(3)
C10 N1 H1 105.5
C7 N1 H1 105.5
Rh1 N1 H1 105.5
C27 N2 Rh1 160.1(6)
C38 N3 C35 104.7(4)
C38 N3 Rh2 120.0(4)
C35 N3 Rh2 108.8(3)
C38 N3 H3A 107.6
C35 N3 H3A 107.6
Rh2 N3 H3A 107.6
C55 N4 Rh2 165.0(5)
F4 P1 F1 89.5(4)
F4 P1 F5 89.5(4)
F1 P1 F5 91.4(3)
F4 P1 F2 179.3(4)
F1 P1 F2 90.2(4)
F5 P1 F2 89.8(3)
F4 P1 F3 91.8(4)
F1 P1 F3 89.9(3)
F5 P1 F3 178.1(3)
F2 P1 F3 88.8(3)
F4 P1 F6 92.4(4)
F1 P1 F6 178.0(4)
F5 P1 F6 88.4(3)
F2 P1 F6 87.8(4)
F3 P1 F6 90.2(2)
F8 P2 F12 179.2(5)
F8 P2 F7 93.5(5)
F12 P2 F7 85.9(4)
F8 P2 F10 88.8(4)
F12 P2 F10 91.7(4)
F7 P2 F10 177.6(4)
F8 P2 F9 90.5(4)
F12 P2 F9 89.0(3)
F7 P2 F9 92.0(3)
F10 P2 F9 88.0(3)
F8 P2 F11 90.2(4)
F12 P2 F11 90.3(3)
F7 P2 F11 88.5(3)
F10 P2 F11 91.5(3)
F9 P2 F11 179.1(3)
C1 Rh1 N2 88.5(2)
C1 Rh1 C17 111.9(3)
N2 Rh1 C17 156.0(2)
C1 Rh1 N1 80.1(2)
N2 Rh1 N1 95.32(18)
C17 Rh1 N1 100.5(2)
C1 Rh1 C20 110.2(2)
N2 Rh1 C20 97.3(2)
C17 Rh1 C20 64.5(2)
N1 Rh1 C20 163.9(2)
C1 Rh1 C21 92.9(2)
N2 Rh1 C21 132.3(2)
C17 Rh1 C21 38.6(3)
N1 Rh1 C21 131.9(2)
C20 Rh1 C21 38.3(2)
C1 Rh1 C19 149.0(2)
N2 Rh1 C19 92.9(2)
C17 Rh1 C19 63.1(3)
N1 Rh1 C19 130.5(2)
C20 Rh1 C19 38.9(2)
C21 Rh1 C19 63.7(2)
C1 Rh1 C18 150.0(3)
N2 Rh1 C18 120.8(2)
C17 Rh1 C18 38.2(2)
N1 Rh1 C18 101.5(2)
C20 Rh1 C18 63.2(2)
C21 Rh1 C18 63.4(2)
C19 Rh1 C18 36.1(3)
C29 Rh2 N4 86.9(2)
C29 Rh2 C45 107.7(2)
N4 Rh2 C45 159.3(2)
C29 Rh2 N3 78.6(2)
N4 Rh2 N3 94.98(18)
C45 Rh2 N3 102.17(19)
C29 Rh2 C48 112.9(2)
N4 Rh2 C48 96.2(2)
C45 Rh2 C48 64.9(2)
N3 Rh2 C48 164.4(2)
C29 Rh2 C49 92.1(2)
N4 Rh2 C49 129.2(2)
C45 Rh2 C49 38.5(2)
N3 Rh2 C49 134.6(2)
C48 Rh2 C49 38.7(2)
C29 Rh2 C47 151.1(2)
N4 Rh2 C47 97.3(2)
C45 Rh2 C47 62.8(2)
N3 Rh2 C47 129.1(2)
C48 Rh2 C47 38.3(2)
C49 Rh2 C47 63.1(2)
C29 Rh2 C46 145.9(3)
N4 Rh2 C46 126.6(3)
C45 Rh2 C46 38.4(3)
N3 Rh2 C46 101.79(18)
C48 Rh2 C46 62.7(2)
C49 Rh2 C46 63.0(2)
C47 Rh2 C46 35.4(2)

loop_
_geom_bond_atom_site_label_1
_geom_bond_atom_site_label_2
_geom_bond_distance
C1 C2 1.403(8)
C1 C6 1.407(7)
C1 Rh1 2.021(5)
C2 C3 1.396(8)
C2 H2 0.9500
C3 C4 1.358(8)
C3 H3 0.9500
C4 C5 1.374(8)
C4 H4 0.9500
C5 C6 1.397(7)
C5 H5 0.9500
C6 C7 1.481(8)
C7 N1 1.525(7)
C7 C8 1.525(8)
C7 H7 1.0000
C8 C9 1.510(8)
C8 H8A 0.9900
C8 H8B 0.9900
C9 C10 1.514(8)
C9 H9A 0.9900
C9 H9B 0.9900
C10 C11 1.499(7)
C10 N1 1.510(7)
C10 H10 1.0000
C11 C12 1.373(11)
C11 C16 1.389(11)
C12 C13 1.430(10)
C12 H12 0.9500
C13 C14 1.334(12)
C13 H13 0.9500
C14 C15 1.383(12)
C14 H14 0.9500
C15 C16 1.411(11)
C15 H15 0.9500
C16 H16 0.9500
C17 C21 1.428(9)
C17 C18 1.449(9)
C17 C22 1.516(9)
C17 Rh1 2.130(6)
C18 C19 1.407(10)
C18 C23 1.479(9)
C18 Rh1 2.281(6)
C19 C20 1.472(8)
C19 C24 1.491(9)
C19 Rh1 2.257(5)
C20 C21 1.424(8)
C20 C25 1.496(8)
C20 Rh1 2.153(6)
C21 C26 1.488(9)
C21 Rh1 2.190(7)
C22 H22A 0.9800
C22 H22B 0.9800
C22 H22C 0.9800
C23 H23A 0.9800
C23 H23B 0.9800
C23 H23C 0.9800
C24 H24A 0.9800
C24 H24B 0.9800
C24 H24C 0.9800
C25 H25A 0.9800
C25 H25B 0.9800
C25 H25C 0.9800
C26 H26A 0.9800
C26 H26B 0.9800
C26 H26C 0.9800
C27 N2 1.129(8)
C27 C28 1.449(10)
C28 H28A 0.9800
C28 H28B 0.9800
C28 H28C 0.9800
C29 C30 1.377(8)
C29 C34 1.405(8)
C29 Rh2 2.024(6)
C30 C31 1.418(8)
C30 H30 0.9500
C31 C32 1.359(9)
C31 H31 0.9500
C32 C33 1.376(9)
C32 H32 0.9500
C33 C34 1.393(8)
C33 H33 0.9500
C34 C35 1.498(9)
C35 N3 1.529(7)
C35 C36 1.558(8)
C35 H35 1.0000
C36 C37 1.525(10)
C36 H36A 0.9900
C36 H36B 0.9900
C37 C38 1.548(8)
C37 H37A 0.9900
C37 H37B 0.9900
C38 N3 1.501(7)
C38 C39 1.512(8)
C38 H38 1.0000
C39 C40 1.363(8)
C39 C44 1.394(8)
C40 C41 1.376(9)
C40 H40 0.9500
C41 C42 1.374(9)
C41 H41 0.9500
C42 C43 1.366(9)
C42 H42 0.9500
C43 C44 1.390(9)
C43 H43 0.9500
C44 H44 0.9500
C45 C49 1.421(8)
C45 C46 1.457(10)
C45 C50 1.512(8)
C45 Rh2 2.138(6)
C46 C47 1.382(8)
C46 C51 1.506(8)
C46 Rh2 2.272(5)
C47 C48 1.455(8)
C47 C52 1.504(8)
C47 Rh2 2.269(5)
C48 C49 1.434(8)
C48 C53 1.500(7)
C48 Rh2 2.152(5)
C49 C54 1.507(8)
C49 Rh2 2.173(6)
C50 H50A 0.9800
C50 H50B 0.9800
C50 H50C 0.9800
C51 H51A 0.9800
C51 H51B 0.9800
C51 H51C 0.9800
C52 H52A 0.9800
C52 H52B 0.9800
C52 H52C 0.9800
C53 H53A 0.9800
C53 H53B 0.9800
C53 H53C 0.9800
C54 H54A 0.9800
C54 H54B 0.9800
C54 H54C 0.9800
C55 N4 1.131(7)
C55 C56 1.439(8)
C56 H56A 0.9800
C56 H56B 0.9800
C56 H56C 0.9800
N1 Rh1 2.151(4)
N1 H1 0.9300
N2 Rh1 2.085(6)
N3 Rh2 2.141(5)
N3 H3A 0.9300
N4 Rh2 2.081(6)
F1 P1 1.554(5)
F2 P1 1.561(5)
F3 P1 1.570(4)
F4 P1 1.532(5)
F5 P1 1.555(4)
F6 P1 1.575(4)
F7 P2 1.552(5)
F8 P2 1.516(5)
F9 P2 1.566(4)
F10 P2 1.561(5)
F11 P2 1.586(4)
F12 P2 1.534(5)

loop_
_geom_torsion_atom_site_label_1
_geom_torsion_atom_site_label_2
_geom_torsion_atom_site_label_3
_geom_torsion_atom_site_label_4
_geom_torsion
C6 C1 C2 C3 2.1(9)
Rh1 C1 C2 C3 -177.9(5)
C1 C2 C3 C4 -0.8(10)
C2 C3 C4 C5 -0.8(10)
C3 C4 C5 C6 1.0(9)
C4 C5 C6 C1 0.4(8)
C4 C5 C6 C7 179.1(6)
C2 C1 C6 C5 -1.9(8)
Rh1 C1 C6 C5 178.1(4)
C2 C1 C6 C7 179.4(5)
Rh1 C1 C6 C7 -0.6(7)
C5 C6 C7 N1 170.9(5)
C1 C6 C7 N1 -10.4(7)
C5 C6 C7 C8 53.4(7)
C1 C6 C7 C8 -127.9(6)
C6 C7 C8 C9 140.3(5)
N1 C7 C8 C9 20.5(6)
C7 C8 C9 C10 -38.3(7)
C8 C9 C10 C11 164.6(7)
C8 C9 C10 N1 41.4(7)
N1 C10 C11 C12 -115.3(8)
C9 C10 C11 C12 126.2(8)
N1 C10 C11 C16 65.2(8)
C9 C10 C11 C16 -53.4(9)
C16 C11 C12 C13 4.3(10)
C10 C11 C12 C13 -175.3(6)
C11 C12 C13 C14 -4.0(12)
C12 C13 C14 C15 1.2(14)
C13 C14 C15 C16 1.0(13)
C12 C11 C16 C15 -1.9(11)
C10 C11 C16 C15 177.6(6)
C14 C15 C16 C11 -0.7(12)
C21 C17 C18 C19 -7.2(7)
C22 C17 C18 C19 -175.6(6)
Rh1 C17 C18 C19 58.9(5)
C21 C17 C18 C23 171.0(6)
C22 C17 C18 C23 2.6(11)
Rh1 C17 C18 C23 -122.9(7)
C21 C17 C18 Rh1 -66.1(4)
C22 C17 C18 Rh1 125.5(7)
C17 C18 C19 C20 2.4(7)
C23 C18 C19 C20 -175.8(6)
Rh1 C18 C19 C20 57.8(4)
C17 C18 C19 C24 -178.5(6)
C23 C18 C19 C24 3.3(11)
Rh1 C18 C19 C24 -123.1(7)
C17 C18 C19 Rh1 -55.3(4)
C23 C18 C19 Rh1 126.4(7)
C18 C19 C20 C21 3.1(7)
C24 C19 C20 C21 -176.0(6)
Rh1 C19 C20 C21 64.8(4)
C18 C19 C20 C25 174.3(6)
C24 C19 C20 C25 -4.9(9)
Rh1 C19 C20 C25 -124.1(6)
C18 C19 C20 Rh1 -61.7(4)
C24 C19 C20 Rh1 119.2(6)
C19 C20 C21 C17 -7.4(7)
C25 C20 C21 C17 -178.3(6)
Rh1 C20 C21 C17 58.7(4)
C19 C20 C21 C26 171.4(6)
C25 C20 C21 C26 0.5(10)
Rh1 C20 C21 C26 -122.5(7)
C19 C20 C21 Rh1 -66.2(4)
C25 C20 C21 Rh1 122.9(6)
C18 C17 C21 C20 9.1(7)
C22 C17 C21 C20 177.6(5)
Rh1 C17 C21 C20 -59.4(4)
C18 C17 C21 C26 -169.7(6)
C22 C17 C21 C26 -1.2(10)
Rh1 C17 C21 C26 121.8(7)
C18 C17 C21 Rh1 68.5(4)
C22 C17 C21 Rh1 -123.0(6)
C34 C29 C30 C31 2.9(9)
Rh2 C29 C30 C31 -177.1(5)
C29 C30 C31 C32 1.2(10)
C30 C31 C32 C33 -3.4(10)
C31 C32 C33 C34 1.4(11)
C32 C33 C34 C29 2.8(10)
C32 C33 C34 C35 -176.9(6)
C30 C29 C34 C33 -4.8(9)
Rh2 C29 C34 C33 175.2(5)
C30 C29 C34 C35 174.9(6)
Rh2 C29 C34 C35 -5.1(7)
C33 C34 C35 N3 158.4(6)
C29 C34 C35 N3 -21.3(7)
C33 C34 C35 C36 42.9(9)
C29 C34 C35 C36 -136.8(6)
C34 C35 C36 C37 113.7(6)
N3 C35 C36 C37 -3.2(7)
C35 C36 C37 C38 -22.0(7)
C36 C37 C38 N3 39.6(6)
C36 C37 C38 C39 163.8(5)
N3 C38 C39 C40 12.8(8)
C37 C38 C39 C40 -104.5(7)
N3 C38 C39 C44 -169.6(5)
C37 C38 C39 C44 73.0(7)
C44 C39 C40 C41 -1.2(9)
C38 C39 C40 C41 176.3(6)
C39 C40 C41 C42 -0.7(10)
C40 C41 C42 C43 1.0(9)
C41 C42 C43 C44 0.6(9)
C42 C43 C44 C39 -2.5(9)
C40 C39 C44 C43 2.7(9)
C38 C39 C44 C43 -175.0(6)
C49 C45 C46 C47 -5.6(6)
C50 C45 C46 C47 -172.9(5)
Rh2 C45 C46 C47 59.9(4)
C49 C45 C46 C51 173.5(5)
C50 C45 C46 C51 6.3(9)
Rh2 C45 C46 C51 -121.0(5)
C49 C45 C46 Rh2 -65.5(4)
C50 C45 C46 Rh2 127.2(6)
C45 C46 C47 C48 0.7(6)
C51 C46 C47 C48 -178.4(5)
Rh2 C46 C47 C48 56.8(4)
C45 C46 C47 C52 179.2(5)
C51 C46 C47 C52 0.1(9)
Rh2 C46 C47 C52 -124.8(6)
C45 C46 C47 Rh2 -56.0(4)
C51 C46 C47 Rh2 124.9(6)
C46 C47 C48 C49 4.3(6)
C52 C47 C48 C49 -174.2(5)
Rh2 C47 C48 C49 64.7(4)
C46 C47 C48 C53 176.3(5)
C52 C47 C48 C53 -2.2(9)
Rh2 C47 C48 C53 -123.4(6)
C46 C47 C48 Rh2 -60.4(4)
C52 C47 C48 Rh2 121.1(6)
C46 C45 C49 C48 8.2(6)
C50 C45 C49 C48 175.2(5)
Rh2 C45 C49 C48 -59.8(4)
C46 C45 C49 C54 -170.8(5)
C50 C45 C49 C54 -3.7(9)
Rh2 C45 C49 C54 121.3(6)
C46 C45 C49 Rh2 68.0(4)
C50 C45 C49 Rh2 -125.0(6)
C47 C48 C49 C45 -7.7(6)
C53 C48 C49 C45 -179.5(5)
Rh2 C48 C49 C45 59.5(4)
C47 C48 C49 C54 171.2(5)
C53 C48 C49 C54 -0.6(9)
Rh2 C48 C49 C54 -121.6(6)
C47 C48 C49 Rh2 -67.2(4)
C53 C48 C49 Rh2 121.0(6)
C11 C10 N1 C7 -154.4(6)
C9 C10 N1 C7 -29.1(7)
C11 C10 N1 Rh1 76.1(8)
C9 C10 N1 Rh1 -158.6(4)
C6 C7 N1 C10 -117.8(6)
C8 C7 N1 C10 5.4(6)
C6 C7 N1 Rh1 15.9(5)
C8 C7 N1 Rh1 139.2(4)
C39 C38 N3 C35 -165.6(5)
C37 C38 N3 C35 -42.1(6)
C39 C38 N3 Rh2 72.0(6)
C37 C38 N3 Rh2 -164.6(4)
C34 C35 N3 C38 -93.4(5)
C36 C35 N3 C38 28.3(6)
C34 C35 N3 Rh2 36.0(5)
C36 C35 N3 Rh2 157.7(4)
C2 C1 Rh1 N2 -76.6(6)
C6 C1 Rh1 N2 103.4(5)
C2 C1 Rh1 C17 90.4(6)
C6 C1 Rh1 C17 -89.6(5)
C2 C1 Rh1 N1 -172.2(6)
C6 C1 Rh1 N1 7.8(5)
C2 C1 Rh1 C20 20.7(7)
C6 C1 Rh1 C20 -159.3(4)
C2 C1 Rh1 C21 55.7(6)
C6 C1 Rh1 C21 -124.3(5)
C2 C1 Rh1 C19 16.6(10)
C6 C1 Rh1 C19 -163.4(5)
C2 C1 Rh1 C18 91.9(8)
C6 C1 Rh1 C18 -88.1(6)
C27 N2 Rh1 C1 109.0(18)
C27 N2 Rh1 C17 -40(2)
C27 N2 Rh1 N1 -171.1(18)
C27 N2 Rh1 C20 -1.1(18)
C27 N2 Rh1 C21 16.4(19)
C27 N2 Rh1 C19 -40.0(18)
C27 N2 Rh1 C18 -64.3(18)
C21 C17 Rh1 C1 -65.5(4)
C18 C17 Rh1 C1 178.8(4)
C22 C17 Rh1 C1 54.9(7)
C21 C17 Rh1 N2 80.8(7)
C18 C17 Rh1 N2 -35.0(8)
C22 C17 Rh1 N2 -158.9(6)
C21 C17 Rh1 N1 -148.9(4)
C18 C17 Rh1 N1 95.3(4)
C22 C17 Rh1 N1 -28.5(7)
C21 C17 Rh1 C20 37.3(3)
C18 C17 Rh1 C20 -78.5(4)
C22 C17 Rh1 C20 157.6(7)
C18 C17 Rh1 C21 -115.7(6)
C22 C17 Rh1 C21 120.4(8)
C21 C17 Rh1 C19 80.8(4)
C18 C17 Rh1 C19 -34.9(4)
C22 C17 Rh1 C19 -158.8(7)
C21 C17 Rh1 C18 115.7(6)
C22 C17 Rh1 C18 -123.9(9)
C10 N1 Rh1 C1 113.4(4)
C7 N1 Rh1 C1 -13.2(4)
C10 N1 Rh1 N2 25.9(4)
C7 N1 Rh1 N2 -100.8(4)
C10 N1 Rh1 C17 -136.0(4)
C7 N1 Rh1 C17 97.4(4)
C10 N1 Rh1 C20 -115.6(8)
C7 N1 Rh1 C20 117.7(7)
C10 N1 Rh1 C21 -161.6(4)
C7 N1 Rh1 C21 71.7(4)
C10 N1 Rh1 C19 -72.5(5)
C7 N1 Rh1 C19 160.8(4)
C10 N1 Rh1 C18 -97.1(4)
C7 N1 Rh1 C18 136.3(4)
C21 C20 Rh1 C1 67.7(4)
C19 C20 Rh1 C1 -176.6(4)
C25 C20 Rh1 C1 -55.1(6)
C21 C20 Rh1 N2 158.9(4)
C19 C20 Rh1 N2 -85.5(4)
C25 C20 Rh1 N2 36.0(6)
C21 C20 Rh1 C17 -37.6(4)
C19 C20 Rh1 C17 78.1(5)
C25 C20 Rh1 C17 -160.4(6)
C21 C20 Rh1 N1 -59.8(9)
C19 C20 Rh1 N1 55.8(9)
C25 C20 Rh1 N1 177.3(6)
C19 C20 Rh1 C21 115.6(6)
C25 C20 Rh1 C21 -122.9(7)
C21 C20 Rh1 C19 -115.6(6)
C25 C20 Rh1 C19 121.5(7)
C21 C20 Rh1 C18 -80.3(4)
C19 C20 Rh1 C18 35.4(4)
C25 C20 Rh1 C18 156.9(6)
C20 C21 Rh1 C1 -119.6(4)
C17 C21 Rh1 C1 122.3(4)
C26 C21 Rh1 C1 1.7(7)
C20 C21 Rh1 N2 -28.9(5)
C17 C21 Rh1 N2 -147.1(3)
C26 C21 Rh1 N2 92.3(7)
C20 C21 Rh1 C17 118.2(5)
C26 C21 Rh1 C17 -120.6(8)
C20 C21 Rh1 N1 161.2(3)
C17 C21 Rh1 N1 43.0(5)
C26 C21 Rh1 N1 -77.6(7)
C17 C21 Rh1 C20 -118.2(5)
C26 C21 Rh1 C20 121.2(9)
C20 C21 Rh1 C19 39.2(4)
C17 C21 Rh1 C19 -79.0(4)
C26 C21 Rh1 C19 160.4(8)
C20 C21 Rh1 C18 79.7(4)
C17 C21 Rh1 C18 -38.5(4)
C26 C21 Rh1 C18 -159.1(8)
C18 C19 Rh1 C1 124.9(6)
C20 C19 Rh1 C1 6.2(8)
C24 C19 Rh1 C1 -109.8(6)
C18 C19 Rh1 N2 -143.2(4)
C20 C19 Rh1 N2 98.1(4)
C24 C19 Rh1 N2 -17.8(6)
C18 C19 Rh1 C17 36.9(4)
C20 C19 Rh1 C17 -81.9(4)
C24 C19 Rh1 C17 162.2(7)
C18 C19 Rh1 N1 -43.6(5)
C20 C19 Rh1 N1 -162.4(3)
C24 C19 Rh1 N1 81.7(7)
C18 C19 Rh1 C20 118.8(6)
C24 C19 Rh1 C20 -115.9(8)
C18 C19 Rh1 C21 80.2(4)
C20 C19 Rh1 C21 -38.5(4)
C24 C19 Rh1 C21 -154.4(7)
C20 C19 Rh1 C18 -118.8(6)
C24 C19 Rh1 C18 125.3(7)
C19 C18 Rh1 C1 -122.3(5)
C17 C18 Rh1 C1 -2.3(7)
C23 C18 Rh1 C1 116.2(7)
C19 C18 Rh1 N2 44.2(5)
C17 C18 Rh1 N2 164.2(4)
C23 C18 Rh1 N2 -77.3(7)
C19 C18 Rh1 C17 -120.0(6)
C23 C18 Rh1 C17 118.5(8)
C19 C18 Rh1 N1 147.6(4)
C17 C18 Rh1 N1 -92.4(4)
C23 C18 Rh1 N1 26.1(7)
C19 C18 Rh1 C20 -38.1(4)
C17 C18 Rh1 C20 82.0(4)
C23 C18 Rh1 C20 -159.5(7)
C19 C18 Rh1 C21 -81.1(4)
C17 C18 Rh1 C21 38.9(4)
C23 C18 Rh1 C21 157.4(8)
C17 C18 Rh1 C19 120.0(6)
C23 C18 Rh1 C19 -121.5(9)
C30 C29 Rh2 N4 -63.6(5)
C34 C29 Rh2 N4 116.4(4)
C30 C29 Rh2 C45 101.4(5)
C34 C29 Rh2 C45 -78.6(5)
C30 C29 Rh2 N3 -159.4(6)
C34 C29 Rh2 N3 20.7(4)
C30 C29 Rh2 C48 31.8(6)
C34 C29 Rh2 C48 -148.2(4)
C30 C29 Rh2 C49 65.5(5)
C34 C29 Rh2 C49 -114.5(5)
C30 C29 Rh2 C47 35.8(8)
C34 C29 Rh2 C47 -144.2(5)
C30 C29 Rh2 C46 106.4(6)
C34 C29 Rh2 C46 -73.6(6)
C55 N4 Rh2 C29 78(2)
C55 N4 Rh2 C45 -58(2)
C55 N4 Rh2 N3 156(2)
C55 N4 Rh2 C48 -35(2)
C55 N4 Rh2 C49 -12(2)
C55 N4 Rh2 C47 -73(2)
C55 N4 Rh2 C46 -95(2)
C49 C45 Rh2 C29 -70.2(4)
C46 C45 Rh2 C29 175.4(3)
C50 C45 Rh2 C29 52.2(6)
C49 C45 Rh2 N4 62.8(7)
C46 C45 Rh2 N4 -51.6(7)
C50 C45 Rh2 N4 -174.8(5)
C49 C45 Rh2 N3 -151.9(3)
C46 C45 Rh2 N3 93.7(3)
C50 C45 Rh2 N3 -29.5(6)
C49 C45 Rh2 C48 37.3(3)
C46 C45 Rh2 C48 -77.1(3)
C50 C45 Rh2 C48 159.7(6)
C46 C45 Rh2 C49 -114.4(5)
C50 C45 Rh2 C49 122.4(7)
C49 C45 Rh2 C47 80.2(4)
C46 C45 Rh2 C47 -34.2(3)
C50 C45 Rh2 C47 -157.5(6)
C49 C45 Rh2 C46 114.4(5)
C50 C45 Rh2 C46 -123.2(7)
C38 N3 Rh2 C29 89.0(4)
C35 N3 Rh2 C29 -31.4(4)
C38 N3 Rh2 N4 3.3(4)
C35 N3 Rh2 N4 -117.1(4)
C38 N3 Rh2 C45 -165.1(4)
C35 N3 Rh2 C45 74.5(4)
C38 N3 Rh2 C48 -132.4(7)
C35 N3 Rh2 C48 107.2(8)
C38 N3 Rh2 C49 170.6(4)
C35 N3 Rh2 C49 50.2(5)
C38 N3 Rh2 C47 -100.3(4)
C35 N3 Rh2 C47 139.3(4)
C38 N3 Rh2 C46 -125.8(4)
C35 N3 Rh2 C46 113.8(4)
C49 C48 Rh2 C29 62.5(4)
C47 C48 Rh2 C29 176.9(3)
C53 C48 Rh2 C29 -59.9(6)
C49 C48 Rh2 N4 151.7(3)
C47 C48 Rh2 N4 -93.9(3)
C53 C48 Rh2 N4 29.3(6)
C49 C48 Rh2 C45 -37.1(3)
C47 C48 Rh2 C45 77.3(3)
C53 C48 Rh2 C45 -159.5(7)
C49 C48 Rh2 N3 -72.8(9)
C47 C48 Rh2 N3 41.6(9)
C53 C48 Rh2 N3 164.8(6)
C47 C48 Rh2 C49 114.4(5)
C53 C48 Rh2 C49 -122.4(7)
C49 C48 Rh2 C47 -114.4(5)
C53 C48 Rh2 C47 123.2(7)
C49 C48 Rh2 C46 -80.1(4)
C47 C48 Rh2 C46 34.3(4)
C53 C48 Rh2 C46 157.5(7)
C45 C49 Rh2 C29 116.3(4)
C48 C49 Rh2 C29 -125.1(4)
C54 C49 Rh2 C29 -3.4(6)
C45 C49 Rh2 N4 -156.1(3)
C48 C49 Rh2 N4 -37.5(4)
C54 C49 Rh2 N4 84.3(6)
C48 C49 Rh2 C45 118.6(5)
C54 C49 Rh2 C45 -119.7(7)
C45 C49 Rh2 N3 40.2(4)
C48 C49 Rh2 N3 158.8(3)
C54 C49 Rh2 N3 -79.4(6)
C45 C49 Rh2 C48 -118.6(5)
C54 C49 Rh2 C48 121.7(7)
C45 C49 Rh2 C47 -79.3(4)
C48 C49 Rh2 C47 39.3(3)
C54 C49 Rh2 C47 161.0(6)
C45 C49 Rh2 C46 -39.4(3)
C48 C49 Rh2 C46 79.2(4)
C54 C49 Rh2 C46 -159.1(6)
C46 C47 Rh2 C29 114.3(6)
C48 C47 Rh2 C29 -5.9(6)
C52 C47 Rh2 C29 -122.3(6)
C46 C47 Rh2 N4 -149.0(4)
C48 C47 Rh2 N4 90.8(3)
C52 C47 Rh2 N4 -25.6(6)
C46 C47 Rh2 C45 37.1(4)
C48 C47 Rh2 C45 -83.1(4)
C52 C47 Rh2 C45 160.5(7)
C46 C47 Rh2 N3 -46.5(5)
C48 C47 Rh2 N3 -166.7(3)
C52 C47 Rh2 N3 76.9(6)
C46 C47 Rh2 C48 120.2(6)
C52 C47 Rh2 C48 -116.4(7)
C46 C47 Rh2 C49 80.5(4)
C48 C47 Rh2 C49 -39.7(3)
C52 C47 Rh2 C49 -156.1(7)
C48 C47 Rh2 C46 -120.2(6)
C52 C47 Rh2 C46 123.4(8)
C47 C46 Rh2 C29 -128.1(5)
C45 C46 Rh2 C29 -7.8(5)
C51 C46 Rh2 C29 109.2(7)
C47 C46 Rh2 N4 39.5(5)
C45 C46 Rh2 N4 159.8(3)
C51 C46 Rh2 N4 -83.2(6)
C47 C46 Rh2 C45 -120.3(5)
C51 C46 Rh2 C45 117.0(7)
C47 C46 Rh2 N3 144.9(4)
C45 C46 Rh2 N3 -94.8(3)
C51 C46 Rh2 N3 22.2(7)
C47 C46 Rh2 C48 -37.1(4)
C45 C46 Rh2 C48 83.2(4)
C51 C46 Rh2 C48 -159.8(7)
C47 C46 Rh2 C49 -80.8(4)
C45 C46 Rh2 C49 39.5(3)
C51 C46 Rh2 C49 156.4(7)
C45 C46 Rh2 C47 120.3(5)
C51 C46 Rh2 C47 -122.7(9)
